data_1548734
loop_
_publ_author_name
'Miyagi, Yu'
'Ishida, Takahiro'
'Marumoto, Manabu'
'Sano, Natsuhiro'
'Yajima, Tatsuo'
'Sanda, Fumio'

_publ_section_title
;
 Ligand Exchange Reaction for Controlling the Conformation of
 Platinum-Containing Polymers
;
_journal_issue 3
_journal_name_full Macromolecules
_journal_page_first 815
_journal_paper_doi 10.1021/acs.macromol.7b02249
_journal_volume 51
_journal_year 2018
_chemical_formula_moiety 'C98 H76 Cl12 P4 Pt2'
_chemical_formula_sum 'C98 H76 Cl12 P4 Pt2'
_chemical_formula_weight 2193.19
_space_group_crystal_system monoclinic
_space_group_IT_number 15
_space_group_name_Hall '-C 2yc'
_space_group_name_H-M_alt 'C 1 2/c 1'
_symmetry_space_group_name_Hall '-C 2yc'
_symmetry_space_group_name_H-M 'C 1 2/c 1'
_atom_sites_solution_hydrogens geom
_atom_sites_solution_primary direct
_atom_sites_solution_secondary difmap
_cell_angle_alpha 90.0000
_cell_angle_beta 125.4485(9)
_cell_angle_gamma 90.0000
_cell_formula_units_Z 4
_cell_length_a 33.1071(12)
_cell_length_b 15.2483(5)
_cell_length_c 22.7605(7)
_cell_measurement_reflns_used 37652
_cell_measurement_temperature 296
_cell_measurement_theta_max 27.48
_cell_measurement_theta_min 2.50
_cell_volume 9360.3(6)
_computing_cell_refinement 'RAPID AUTO'
_computing_data_collection 'RAPID AUTO (Rigaku, 2006)'
_computing_data_reduction 'RAPID AUTO'
_computing_molecular_graphics 'CrystalStructure 4.2.4'
_computing_publication_material 'CrystalStructure 4.2.4 (Rigaku, 2016)'
_computing_structure_refinement 'SHELXL Version 2014/7 (Sheldrick, 2008)'
_computing_structure_solution 'SIR2011 (Burla, et al., 2012)'
_diffrn_ambient_temperature 296
_diffrn_detector_area_resol_mean 10.000
_diffrn_measured_fraction_theta_full 0.998
_diffrn_measured_fraction_theta_max 0.997
_diffrn_measurement_device_type 'Rigaku R-AXIS RAPID'
_diffrn_measurement_method \w
_diffrn_radiation_type 'Mo K\a'
_diffrn_radiation_wavelength 0.71075
_diffrn_reflns_av_R_equivalents 0.0546
_diffrn_reflns_Laue_measured_fraction_full 0.998
_diffrn_reflns_Laue_measured_fraction_max 0.997
_diffrn_reflns_limit_h_max 42
_diffrn_reflns_limit_h_min -42
_diffrn_reflns_limit_k_max 19
_diffrn_reflns_limit_k_min -19
_diffrn_reflns_limit_l_max 29
_diffrn_reflns_limit_l_min -29
_diffrn_reflns_number 44067
_diffrn_reflns_point_group_measured_fraction_full 0.998
_diffrn_reflns_point_group_measured_fraction_max 0.997
_diffrn_reflns_theta_full 25.242
_diffrn_reflns_theta_max 27.481
_diffrn_reflns_theta_min 2.501
_diffrn_standards_number 0
_exptl_absorpt_coefficient_mu 3.430
_exptl_absorpt_correction_T_max 0.814
_exptl_absorpt_correction_T_min 0.381
_exptl_absorpt_correction_type multi-scan
_exptl_absorpt_process_details 'ABSCOR (Rigaku, 1995)'
_exptl_crystal_colour colorless
_exptl_crystal_density_diffrn 1.556
_exptl_crystal_density_method 'not measured'
_exptl_crystal_description platelet
_exptl_crystal_F_000 4336.00
_exptl_crystal_size_max 0.370
_exptl_crystal_size_mid 0.250
_exptl_crystal_size_min 0.060
_refine_diff_density_max 1.92
_refine_diff_density_min -1.91
_refine_ls_extinction_method none
_refine_ls_goodness_of_fit_ref 1.042
_refine_ls_hydrogen_treatment constr
_refine_ls_number_parameters 523
_refine_ls_number_reflns 10714
_refine_ls_number_restraints 0
_refine_ls_R_factor_all 0.0503
_refine_ls_R_factor_gt 0.0440
_refine_ls_shift/su_max 0.001
_refine_ls_structure_factor_coef Fsqd
_refine_ls_weighting_details 'w = 1/[\s^2^(Fo^2^)+(0.0695P)^2^+30.8757P] where P=(Fo^2^+2Fc^2^)/3'
_refine_ls_weighting_scheme calc
_refine_ls_wR_factor_gt 0.1143
_refine_ls_wR_factor_ref 0.1198
_reflns_Friedel_coverage 0.000
_reflns_number_gt 9361
_reflns_number_total 10714
_reflns_threshold_expression F^2^>2.0\s(F^2^)
_cod_data_source_file SI_3_dimer.cif
_cod_data_source_block 160714
_cod_depositor_comments 'Adding full bibliography for 1548734--1548737.cif.'
_cod_original_cell_volume 9360.3(5)
_cod_database_code 1548734

loop_
_space_group_symop_operation_xyz
'x, y, z'
'-x, y, -z+1/2'
'x+1/2, y+1/2, z'
'-x+1/2, y+1/2, -z+1/2'
'-x, -y, -z'
'x, -y, z-1/2'
'-x+1/2, -y+1/2, -z'
'x+1/2, -y+1/2, z-1/2'

loop_
_atom_site_label
_atom_site_type_symbol
_atom_site_fract_x
_atom_site_fract_y
_atom_site_fract_z
_atom_site_U_iso_or_equiv
_atom_site_adp_type
_atom_site_occupancy
_atom_site_site_symmetry_order
_atom_site_calc_flag
_atom_site_refinement_flags_posn
_atom_site_refinement_flags_adp
Pt1 Pt 0.25838(2) 0.38740(2) 0.41710(2) 0.02271(7) Uani 1 1 d . .
Cl1 Cl 0.16040(6) 0.42739(9) 0.08156(9) 0.0516(3) Uani 1 1 d . .
Cl2 Cl 0.13911(7) 0.40719(13) 0.18747(10) 0.0652(4) Uani 1 1 d . .
Cl3 Cl 0.09064(7) 0.54416(11) 0.07892(10) 0.0650(4) Uani 1 1 d . .
Cl4 Cl 0.04061(11) 0.39261(13) 0.21364(14) 0.0901(7) Uani 1 1 d . .
Cl5 Cl -0.02943(9) 0.24862(19) 0.15485(12) 0.1035(8) Uani 1 1 d . .
Cl6 Cl 0.00302(8) 0.32266(14) 0.07213(11) 0.0798(5) Uani 1 1 d . .
P1 P 0.30902(4) 0.29428(7) 0.40729(6) 0.0241(2) Uani 1 1 d . .
P2 P 0.20780(4) 0.46955(7) 0.43447(6) 0.0232(2) Uani 1 1 d . .
C1 C 0.20571(17) 0.2951(3) 0.3690(2) 0.0270(8) Uani 1 1 d . .
C2 C 0.17349(17) 0.2408(3) 0.3367(2) 0.0307(9) Uani 1 1 d . .
C3 C 0.13567(17) 0.1754(3) 0.2993(3) 0.0313(9) Uani 1 1 d . .
C4 C 0.11464(19) 0.1356(4) 0.3315(3) 0.0391(11) Uani 1 1 d . .
H1 H 0.1255 0.1518 0.3779 0.047 Uiso 1 1 calc R U
C5 C 0.0782(2) 0.0730(3) 0.2951(3) 0.0412(12) Uani 1 1 d . .
H2 H 0.0646 0.0479 0.3172 0.049 Uiso 1 1 calc R U
C6 C 0.06138(18) 0.0464(3) 0.2259(3) 0.0357(10) Uani 1 1 d . .
C7 C 0.08248(19) 0.0845(3) 0.1937(3) 0.0385(11) Uani 1 1 d . .
H3 H 0.0719 0.0674 0.1476 0.046 Uiso 1 1 calc R U
C8 C 0.11916(19) 0.1477(3) 0.2302(3) 0.0393(11) Uani 1 1 d . .
H4 H 0.1330 0.1721 0.2082 0.047 Uiso 1 1 calc R U
C9 C 0.02323(19) -0.0196(3) 0.1887(3) 0.0393(11) Uani 1 1 d . .
C10 C -0.0080(2) -0.0737(4) 0.1599(3) 0.0469(13) Uani 1 1 d . .
H5 H -0.0326 -0.1164 0.1371 0.056 Uiso 1 1 calc R U
C11 C 0.30809(16) 0.4842(3) 0.4589(2) 0.0254(8) Uani 1 1 d . .
C12 C 0.33547(17) 0.5466(3) 0.4805(2) 0.0294(9) Uani 1 1 d . .
C13 C 0.36722(17) 0.6215(3) 0.5044(3) 0.0280(9) Uani 1 1 d . .
C14 C 0.39697(18) 0.6367(3) 0.4792(3) 0.0352(10) Uani 1 1 d . .
H6 H 0.3963 0.5970 0.4477 0.042 Uiso 1 1 calc R U
C15 C 0.42703(19) 0.7101(3) 0.5012(3) 0.0407(11) Uani 1 1 d . .
H7 H 0.4459 0.7198 0.4835 0.049 Uiso 1 1 calc R U
C16 C 0.42926(19) 0.7694(3) 0.5493(3) 0.0406(11) Uani 1 1 d . .
C17 C 0.40024(19) 0.7548(3) 0.5749(3) 0.0414(11) Uani 1 1 d . .
H8 H 0.4013 0.7945 0.6068 0.050 Uiso 1 1 calc R U
C18 C 0.37013(18) 0.6818(3) 0.5531(3) 0.0350(10) Uani 1 1 d . .
H9 H 0.3514 0.6725 0.5711 0.042 Uiso 1 1 calc R U
C19 C 0.4605(2) 0.8467(4) 0.5718(3) 0.0512(14) Uani 1 1 d . .
C20 C 0.4841(3) 0.9112(5) 0.5878(4) 0.069(2) Uani 1 1 d . .
H10 H 0.5029 0.9622 0.6005 0.083 Uiso 1 1 calc R U
C21 C 0.27687(16) 0.2288(3) 0.3255(2) 0.0287(9) Uani 1 1 d . .
C22 C 0.24487(19) 0.2704(3) 0.2589(3) 0.0360(10) Uani 1 1 d . .
H11 H 0.2412 0.3310 0.2568 0.043 Uiso 1 1 calc R U
C23 C 0.2185(2) 0.2211(4) 0.1960(3) 0.0418(11) Uani 1 1 d . .
H12 H 0.1986 0.2492 0.1516 0.050 Uiso 1 1 calc R U
C24 C 0.2217(2) 0.1305(4) 0.1985(3) 0.0391(11) Uani 1 1 d . .
H13 H 0.2034 0.0980 0.1562 0.047 Uiso 1 1 calc R U
C25 C 0.2519(2) 0.0886(4) 0.2637(3) 0.0395(11) Uani 1 1 d . .
H14 H 0.2533 0.0277 0.2656 0.047 Uiso 1 1 calc R U
C26 C 0.2805(2) 0.1376(3) 0.3270(3) 0.0370(10) Uani 1 1 d . .
H15 H 0.3023 0.1091 0.3707 0.044 Uiso 1 1 calc R U
C27 C 0.36350(17) 0.3392(3) 0.4161(3) 0.0285(9) Uani 1 1 d . .
C28 C 0.3701(2) 0.3336(3) 0.3612(3) 0.0399(11) Uani 1 1 d . .
H16 H 0.3454 0.3089 0.3171 0.048 Uiso 1 1 calc R U
C29 C 0.4138(2) 0.3650(4) 0.3721(3) 0.0479(14) Uani 1 1 d . .
H17 H 0.4179 0.3619 0.3351 0.057 Uiso 1 1 calc R U
C30 C 0.4506(2) 0.4006(3) 0.4379(3) 0.0428(12) Uani 1 1 d . .
H18 H 0.4800 0.4199 0.4455 0.051 Uiso 1 1 calc R U
C31 C 0.44423(19) 0.4076(3) 0.4925(3) 0.0390(11) Uani 1 1 d . .
H19 H 0.4690 0.4325 0.5364 0.047 Uiso 1 1 calc R U
C32 C 0.40068(19) 0.3774(3) 0.4817(3) 0.0329(10) Uani 1 1 d . .
H20 H 0.3964 0.3826 0.5185 0.040 Uiso 1 1 calc R U
C33 C 0.33864(16) 0.2152(3) 0.4815(2) 0.0266(8) Uani 1 1 d . .
H21B H 0.3573 0.1738 0.4736 0.032 Uiso 1 1 calc R U
H22A H 0.3622 0.2464 0.5259 0.032 Uiso 1 1 calc R U
C34 C 0.30343(16) 0.1639(3) 0.4916(2) 0.0274(8) Uani 1 1 d . .
H23A H 0.2866 0.2039 0.5039 0.033 Uiso 1 1 calc R U
H24B H 0.2785 0.1346 0.4469 0.033 Uiso 1 1 calc R U
C35 C 0.16767(17) 0.4040(3) 0.4485(2) 0.0270(8) Uani 1 1 d . .
H25B H 0.1503 0.4428 0.4606 0.032 Uiso 1 1 calc R U
H26A H 0.1431 0.3742 0.4039 0.032 Uiso 1 1 calc R U
C36 C 0.16562(17) 0.5403(3) 0.3585(2) 0.0281(9) Uani 1 1 d . .
C37 C 0.11656(19) 0.5524(3) 0.3325(3) 0.0360(10) Uani 1 1 d . .
H27 H 0.1037 0.5242 0.3546 0.043 Uiso 1 1 calc R U
C38 C 0.0861(2) 0.6071(3) 0.2730(3) 0.0412(12) Uani 1 1 d . .
H28 H 0.0530 0.6144 0.2553 0.049 Uiso 1 1 calc R U
C39 C 0.1048(2) 0.6498(3) 0.2406(3) 0.0418(12) Uani 1 1 d . .
H29 H 0.0845 0.6864 0.2013 0.050 Uiso 1 1 calc R U
C40 C 0.1542(2) 0.6381(3) 0.2667(3) 0.0395(11) Uani 1 1 d . .
H30 H 0.1669 0.6670 0.2448 0.047 Uiso 1 1 calc R U
C41 C 0.18448(19) 0.5838(3) 0.3249(3) 0.0348(10) Uani 1 1 d . .
H31 H 0.2174 0.5760 0.3419 0.042 Uiso 1 1 calc R U
C42 C 0.24006(17) 0.5421(3) 0.5128(2) 0.0281(9) Uani 1 1 d . .
C43 C 0.28030(18) 0.5090(3) 0.5777(2) 0.0336(10) Uani 1 1 d . .
H32 H 0.2911 0.4521 0.5799 0.040 Uiso 1 1 calc R U
C44 C 0.3046(2) 0.5609(4) 0.6399(3) 0.0399(11) Uani 1 1 d . .
H33 H 0.3310 0.5379 0.6835 0.048 Uiso 1 1 calc R U
C45 C 0.2894(2) 0.6472(4) 0.6367(3) 0.0417(12) Uani 1 1 d . .
H34 H 0.3058 0.6821 0.6778 0.050 Uiso 1 1 calc R U
C46 C 0.2497(2) 0.6803(3) 0.5717(3) 0.0413(11) Uani 1 1 d . .
H35 H 0.2394 0.7378 0.5691 0.050 Uiso 1 1 calc R U
C47 C 0.22491(19) 0.6281(3) 0.5099(3) 0.0334(10) Uani 1 1 d . .
H36 H 0.1982 0.6509 0.4665 0.040 Uiso 1 1 calc R U
C48 C 0.1152(2) 0.4368(4) 0.0986(3) 0.0493(13) Uani 1 1 d . .
H37 H 0.0881 0.3963 0.0663 0.059 Uiso 1 1 calc R U
C49 C 0.0192(2) 0.3005(4) 0.1593(3) 0.0538(14) Uani 1 1 d . .
H38 H 0.0468 0.2587 0.1814 0.065 Uiso 1 1 calc R U

loop_
_atom_site_aniso_label
_atom_site_aniso_U_11
_atom_site_aniso_U_22
_atom_site_aniso_U_33
_atom_site_aniso_U_23
_atom_site_aniso_U_13
_atom_site_aniso_U_12
Pt1 0.02508(10) 0.02009(10) 0.02500(11) -0.00180(5) 0.01569(8) -0.00235(5)
Cl1 0.0553(9) 0.0450(7) 0.0656(9) -0.0078(6) 0.0414(8) -0.0042(6)
Cl2 0.0631(11) 0.0832(11) 0.0542(9) -0.0011(8) 0.0367(9) 0.0027(9)
Cl3 0.0581(10) 0.0571(9) 0.0772(11) -0.0044(8) 0.0377(9) 0.0099(7)
Cl4 0.130(2) 0.0748(13) 0.0954(16) -0.0313(10) 0.0824(17) -0.0368(12)
Cl5 0.0948(17) 0.138(2) 0.0694(12) -0.0231(13) 0.0432(12) -0.0600(16)
Cl6 0.0886(14) 0.0914(14) 0.0681(11) -0.0084(10) 0.0504(11) -0.0071(11)
P1 0.0279(5) 0.0222(5) 0.0263(5) -0.0013(4) 0.0181(5) -0.0018(4)
P2 0.0255(5) 0.0208(5) 0.0243(5) -0.0003(4) 0.0150(4) -0.0004(4)
C1 0.032(2) 0.024(2) 0.031(2) -0.0014(16) 0.0214(19) 0.0008(17)
C2 0.028(2) 0.030(2) 0.036(2) -0.0069(18) 0.020(2) -0.0028(18)
C3 0.028(2) 0.028(2) 0.036(2) -0.0064(18) 0.017(2) -0.0029(18)
C4 0.034(3) 0.043(3) 0.046(3) -0.018(2) 0.027(2) -0.012(2)
C5 0.040(3) 0.044(3) 0.049(3) -0.015(2) 0.032(3) -0.015(2)
C6 0.026(2) 0.038(3) 0.040(3) -0.011(2) 0.017(2) -0.0055(19)
C7 0.035(3) 0.043(3) 0.037(3) -0.009(2) 0.020(2) -0.008(2)
C8 0.037(3) 0.039(3) 0.042(3) -0.002(2) 0.022(2) -0.005(2)
C9 0.034(3) 0.042(3) 0.047(3) -0.012(2) 0.026(2) -0.005(2)
C10 0.040(3) 0.053(3) 0.052(3) -0.022(3) 0.030(3) -0.020(3)
C11 0.026(2) 0.025(2) 0.027(2) 0.0010(16) 0.0164(18) 0.0014(16)
C12 0.030(2) 0.029(2) 0.029(2) -0.0009(17) 0.0164(19) -0.0003(18)
C13 0.022(2) 0.025(2) 0.030(2) 0.0017(16) 0.0109(19) -0.0008(16)
C14 0.033(3) 0.038(2) 0.034(2) 0.002(2) 0.019(2) -0.002(2)
C15 0.030(3) 0.042(3) 0.046(3) 0.009(2) 0.020(2) -0.006(2)
C16 0.031(3) 0.028(2) 0.045(3) 0.006(2) 0.011(2) -0.0051(19)
C17 0.035(3) 0.029(2) 0.049(3) -0.005(2) 0.018(2) 0.001(2)
C18 0.030(2) 0.032(2) 0.042(3) -0.0013(19) 0.020(2) 0.0013(18)
C19 0.035(3) 0.045(3) 0.047(3) 0.008(2) 0.009(2) -0.011(2)
C20 0.058(4) 0.050(4) 0.068(4) 0.003(3) 0.019(4) -0.023(3)
C21 0.027(2) 0.033(2) 0.029(2) -0.0017(17) 0.0185(19) -0.0015(17)
C22 0.037(3) 0.034(2) 0.036(2) -0.0003(19) 0.021(2) -0.001(2)
C23 0.041(3) 0.054(3) 0.028(2) 0.002(2) 0.019(2) 0.004(2)
C24 0.034(3) 0.051(3) 0.030(2) -0.015(2) 0.017(2) -0.006(2)
C25 0.045(3) 0.037(3) 0.041(3) -0.012(2) 0.027(3) -0.004(2)
C26 0.039(3) 0.030(2) 0.038(3) -0.005(2) 0.020(2) 0.002(2)
C27 0.031(2) 0.0208(19) 0.039(2) 0.0026(17) 0.023(2) 0.0009(16)
C28 0.051(3) 0.036(2) 0.048(3) -0.010(2) 0.038(3) -0.012(2)
C29 0.058(4) 0.048(3) 0.063(4) -0.017(3) 0.050(3) -0.016(3)
C30 0.042(3) 0.035(2) 0.063(4) 0.004(2) 0.037(3) -0.001(2)
C31 0.028(3) 0.038(2) 0.050(3) 0.002(2) 0.022(2) -0.004(2)
C32 0.032(3) 0.038(2) 0.032(2) 0.0002(18) 0.020(2) -0.0025(19)
C33 0.029(2) 0.025(2) 0.027(2) 0.0011(16) 0.0163(18) -0.0009(16)
C34 0.031(2) 0.025(2) 0.031(2) 0.0047(16) 0.0206(19) 0.0010(17)
C35 0.030(2) 0.0242(19) 0.028(2) 0.0007(16) 0.0178(19) -0.0010(16)
C36 0.035(2) 0.023(2) 0.026(2) -0.0001(16) 0.0178(19) 0.0006(17)
C37 0.037(3) 0.035(2) 0.036(2) 0.0058(19) 0.021(2) 0.003(2)
C38 0.034(3) 0.040(3) 0.038(3) 0.004(2) 0.015(2) 0.008(2)
C39 0.048(3) 0.035(3) 0.031(2) 0.008(2) 0.016(2) 0.009(2)
C40 0.054(3) 0.035(2) 0.032(2) 0.005(2) 0.026(2) 0.001(2)
C41 0.038(3) 0.033(2) 0.037(2) 0.0033(19) 0.024(2) 0.000(2)
C42 0.034(2) 0.029(2) 0.027(2) -0.0023(16) 0.0208(19) -0.0025(17)
C43 0.037(3) 0.032(2) 0.030(2) -0.0001(18) 0.019(2) 0.0015(19)
C44 0.040(3) 0.045(3) 0.029(2) -0.003(2) 0.017(2) -0.004(2)
C45 0.046(3) 0.041(3) 0.037(3) -0.014(2) 0.023(2) -0.012(2)
C46 0.048(3) 0.029(2) 0.039(3) -0.015(2) 0.021(2) 0.000(2)
C47 0.038(3) 0.030(2) 0.037(3) 0.0016(19) 0.024(2) 0.0035(19)
C48 0.045(3) 0.051(3) 0.055(3) -0.010(3) 0.030(3) -0.004(3)
C49 0.051(4) 0.052(3) 0.051(3) 0.000(3) 0.026(3) 0.002(3)

loop_
_atom_type_symbol
_atom_type_description
_atom_type_scat_dispersion_real
_atom_type_scat_dispersion_imag
_atom_type_scat_source
C C 0.0033 0.0016
;
International Tables for Crystallography
(Vol. C, Tables 4.2.6.8 and 6.1.1.4)
;
H H 0.0000 0.0000
;
International Tables for Crystallography
(Vol. C, Table 6.1.1.4)
;
P P 0.1023 0.0942
;
International Tables for Crystallography
(Vol. C, Tables 4.2.6.8 and 6.1.1.4)
;
Pt Pt -1.7033 8.3905
;
International Tables for Crystallography
(Vol. C, Tables 4.2.6.8 and 6.1.1.4)
;
Cl Cl 0.1484 0.1585
;
International Tables for Crystallography
(Vol. C, Tables 4.2.6.8 and 6.1.1.4)
;

loop_
_geom_angle_atom_site_label_1
_geom_angle_atom_site_label_2
_geom_angle_atom_site_label_3
_geom_angle
_geom_angle_site_symmetry_1
C11 Pt1 C1 176.08(17) .
C11 Pt1 P2 89.81(12) .
C1 Pt1 P2 89.26(12) .
C11 Pt1 P1 93.25(12) .
C1 Pt1 P1 88.03(12) .
P2 Pt1 P1 174.04(4) .
C21 P1 C27 105.9(2) .
C21 P1 C33 105.4(2) .
C27 P1 C33 100.3(2) .
C21 P1 Pt1 114.27(15) .
C27 P1 Pt1 119.00(14) .
C33 P1 Pt1 110.31(14) .
C36 P2 C42 105.1(2) .
C36 P2 C35 104.8(2) .
C42 P2 C35 103.51(19) .
C36 P2 Pt1 113.17(14) .
C42 P2 Pt1 115.19(15) .
C35 P2 Pt1 113.98(14) .
C2 C1 Pt1 176.7(4) .
C1 C2 C3 179.1(6) .
C8 C3 C4 117.8(4) .
C8 C3 C2 121.1(4) .
C4 C3 C2 121.1(4) .
C5 C4 C3 120.7(5) .
C5 C4 H1 119.7 .
C3 C4 H1 119.7 .
C4 C5 C6 121.3(5) .
C4 C5 H2 119.4 .
C6 C5 H2 119.4 .
C5 C6 C7 118.5(4) .
C5 C6 C9 120.4(4) .
C7 C6 C9 121.1(4) .
C8 C7 C6 120.4(5) .
C8 C7 H3 119.8 .
C6 C7 H3 119.8 .
C7 C8 C3 121.2(5) .
C7 C8 H4 119.4 .
C3 C8 H4 119.4 .
C10 C9 C6 178.3(6) .
C9 C10 H5 180.0 .
C12 C11 Pt1 175.3(4) .
C11 C12 C13 178.6(5) .
C18 C13 C14 117.9(4) .
C18 C13 C12 121.6(4) .
C14 C13 C12 120.5(4) .
C15 C14 C13 120.7(5) .
C15 C14 H6 119.7 .
C13 C14 H6 119.7 .
C14 C15 C16 120.6(5) .
C14 C15 H7 119.7 .
C16 C15 H7 119.7 .
C15 C16 C17 119.3(4) .
C15 C16 C19 120.6(5) .
C17 C16 C19 120.1(5) .
C18 C17 C16 120.3(5) .
C18 C17 H8 119.9 .
C16 C17 H8 119.9 .
C17 C18 C13 121.2(5) .
C17 C18 H9 119.4 .
C13 C18 H9 119.4 .
C20 C19 C16 177.3(7) .
C19 C20 H10 180.0 .
C26 C21 C22 118.6(4) .
C26 C21 P1 122.1(4) .
C22 C21 P1 119.1(3) .
C23 C22 C21 120.0(5) .
C23 C22 H11 120.0 .
C21 C22 H11 120.0 .
C24 C23 C22 120.6(5) .
C24 C23 H12 119.7 .
C22 C23 H12 119.7 .
C25 C24 C23 120.0(5) .
C25 C24 H13 120.0 .
C23 C24 H13 120.0 .
C24 C25 C26 119.9(5) .
C24 C25 H14 120.0 .
C26 C25 H14 120.0 .
C21 C26 C25 120.7(5) .
C21 C26 H15 119.6 .
C25 C26 H15 119.6 .
C28 C27 C32 119.1(4) .
C28 C27 P1 122.5(4) .
C32 C27 P1 118.4(3) .
C27 C28 C29 120.3(5) .
C27 C28 H16 119.9 .
C29 C28 H16 119.9 .
C30 C29 C28 119.8(5) .
C30 C29 H17 120.1 .
C28 C29 H17 120.1 .
C29 C30 C31 120.5(5) .
C29 C30 H18 119.8 .
C31 C30 H18 119.8 .
C30 C31 C32 119.9(5) .
C30 C31 H19 120.0 .
C32 C31 H19 120.0 .
C31 C32 C27 120.4(5) .
C31 C32 H20 119.8 .
C27 C32 H20 119.8 .
C34 C33 P1 115.4(3) .
C34 C33 H21B 108.4 .
P1 C33 H21B 108.4 .
C34 C33 H22A 108.4 .
P1 C33 H22A 108.4 .
H21B C33 H22A 107.5 .
C35 C34 C33 110.1(4) 7_556
C35 C34 H23A 109.6 7_556
C33 C34 H23A 109.6 .
C35 C34 H24B 109.6 7_556
C33 C34 H24B 109.6 .
H23A C34 H24B 108.1 .
C34 C35 P2 112.5(3) 7_556
C34 C35 H25B 109.1 7_556
P2 C35 H25B 109.1 .
C34 C35 H26A 109.1 7_556
P2 C35 H26A 109.1 .
H25B C35 H26A 107.8 .
C37 C36 C41 119.2(4) .
C37 C36 P2 123.4(3) .
C41 C36 P2 117.4(4) .
C36 C37 C38 120.1(5) .
C36 C37 H27 120.0 .
C38 C37 H27 120.0 .
C39 C38 C37 120.4(5) .
C39 C38 H28 119.8 .
C37 C38 H28 119.8 .
C38 C39 C40 119.7(5) .
C38 C39 H29 120.1 .
C40 C39 H29 120.1 .
C41 C40 C39 120.4(5) .
C41 C40 H30 119.8 .
C39 C40 H30 119.8 .
C40 C41 C36 120.1(5) .
C40 C41 H31 119.9 .
C36 C41 H31 119.9 .
C43 C42 C47 119.3(4) .
C43 C42 P2 118.4(3) .
C47 C42 P2 122.3(4) .
C42 C43 C44 120.3(4) .
C42 C43 H32 119.8 .
C44 C43 H32 119.8 .
C45 C44 C43 120.2(5) .
C45 C44 H33 119.9 .
C43 C44 H33 119.9 .
C46 C45 C44 119.3(4) .
C46 C45 H34 120.3 .
C44 C45 H34 120.3 .
C45 C46 C47 120.6(5) .
C45 C46 H35 119.7 .
C47 C46 H35 119.7 .
C42 C47 C46 120.3(5) .
C42 C47 H36 119.8 .
C46 C47 H36 119.8 .
Cl2 C48 Cl1 111.2(3) .
Cl2 C48 Cl3 111.5(3) .
Cl1 C48 Cl3 110.2(3) .
Cl2 C48 H37 108.0 .
Cl1 C48 H37 108.0 .
Cl3 C48 H37 108.0 .
Cl4 C49 Cl5 113.1(4) .
Cl4 C49 Cl6 112.4(4) .
Cl5 C49 Cl6 110.8(4) .
Cl4 C49 H38 106.7 .
Cl5 C49 H38 106.7 .
Cl6 C49 H38 106.7 .

loop_
_geom_bond_atom_site_label_1
_geom_bond_atom_site_label_2
_geom_bond_distance
_geom_bond_site_symmetry_2
Pt1 C11 1.994(4) .
Pt1 C1 2.001(4) .
Pt1 P2 2.3017(10) .
Pt1 P1 2.3045(10) .
Cl1 C48 1.758(6) .
Cl2 C48 1.750(6) .
Cl3 C48 1.766(6) .
Cl4 C49 1.729(6) .
Cl5 C49 1.743(7) .
Cl6 C49 1.762(6) .
P1 C21 1.815(4) .
P1 C27 1.828(4) .
P1 C33 1.829(4) .
P2 C36 1.817(4) .
P2 C42 1.826(4) .
P2 C35 1.832(4) .
C1 C2 1.206(6) .
C2 C3 1.432(6) .
C3 C8 1.398(7) .
C3 C4 1.409(7) .
C4 C5 1.376(7) .
C4 H1 0.9300 .
C5 C6 1.393(7) .
C5 H2 0.9300 .
C6 C7 1.397(7) .
C6 C9 1.443(7) .
C7 C8 1.386(7) .
C7 H3 0.9300 .
C8 H4 0.9300 .
C9 C10 1.181(7) .
C10 H5 0.9300 .
C11 C12 1.205(6) .
C12 C13 1.428(6) .
C13 C18 1.400(6) .
C13 C14 1.416(7) .
C14 C15 1.384(7) .
C14 H6 0.9300 .
C15 C16 1.389(8) .
C15 H7 0.9300 .
C16 C17 1.401(7) .
C16 C19 1.451(7) .
C17 C18 1.381(7) .
C17 H8 0.9300 .
C18 H9 0.9300 .
C19 C20 1.176(8) .
C20 H10 0.9300 .
C21 C26 1.395(7) .
C21 C22 1.399(6) .
C22 C23 1.390(7) .
C22 H11 0.9300 .
C23 C24 1.384(8) .
C23 H12 0.9300 .
C24 C25 1.374(8) .
C24 H13 0.9300 .
C25 C26 1.397(7) .
C25 H14 0.9300 .
C26 H15 0.9300 .
C27 C28 1.390(6) .
C27 C32 1.397(7) .
C28 C29 1.404(7) .
C28 H16 0.9300 .
C29 C30 1.380(8) .
C29 H17 0.9300 .
C30 C31 1.381(8) .
C30 H18 0.9300 .
C31 C32 1.393(7) .
C31 H19 0.9300 .
C32 H20 0.9300 .
C33 C34 1.528(6) .
C33 H21B 0.9700 .
C33 H22A 0.9700 .
C34 C35 1.528(6) 7_556
C34 H23A 0.9700 .
C34 H24B 0.9700 .
C35 C34 1.528(6) 7_556
C35 H25B 0.9700 .
C35 H26A 0.9700 .
C36 C37 1.382(7) .
C36 C41 1.403(6) .
C37 C38 1.402(7) .
C37 H27 0.9300 .
C38 C39 1.372(8) .
C38 H28 0.9300 .
C39 C40 1.390(8) .
C39 H29 0.9300 .
C40 C41 1.381(7) .
C40 H30 0.9300 .
C41 H31 0.9300 .
C42 C43 1.390(6) .
C42 C47 1.392(6) .
C43 C44 1.398(7) .
C43 H32 0.9300 .
C44 C45 1.395(8) .
C44 H33 0.9300 .
C45 C46 1.385(8) .
C45 H34 0.9300 .
C46 C47 1.395(7) .
C46 H35 0.9300 .
C47 H36 0.9300 .
C48 H37 0.9800 .
C49 H38 0.9800 .

loop_
_geom_torsion_atom_site_label_1
_geom_torsion_atom_site_label_2
_geom_torsion_atom_site_label_3
_geom_torsion_atom_site_label_4
_geom_torsion
_geom_torsion_site_symmetry_4
C8 C3 C4 C5 -1.5(8) .
C2 C3 C4 C5 179.8(5) .
C3 C4 C5 C6 0.6(9) .
C4 C5 C6 C7 0.3(8) .
C4 C5 C6 C9 179.8(5) .
C5 C6 C7 C8 -0.4(8) .
C9 C6 C7 C8 -179.9(5) .
C6 C7 C8 C3 -0.5(8) .
C4 C3 C8 C7 1.4(8) .
C2 C3 C8 C7 -179.9(5) .
C18 C13 C14 C15 -1.4(7) .
C12 C13 C14 C15 178.7(4) .
C13 C14 C15 C16 1.2(8) .
C14 C15 C16 C17 -0.7(8) .
C14 C15 C16 C19 -179.5(5) .
C15 C16 C17 C18 0.6(8) .
C19 C16 C17 C18 179.4(5) .
C16 C17 C18 C13 -0.9(8) .
C14 C13 C18 C17 1.3(7) .
C12 C13 C18 C17 -178.8(5) .
C27 P1 C21 C26 101.3(4) .
C33 P1 C21 C26 -4.4(4) .
Pt1 P1 C21 C26 -125.7(4) .
C27 P1 C21 C22 -82.8(4) .
C33 P1 C21 C22 171.4(4) .
Pt1 P1 C21 C22 50.1(4) .
C26 C21 C22 C23 -1.6(7) .
P1 C21 C22 C23 -177.6(4) .
C21 C22 C23 C24 3.2(8) .
C22 C23 C24 C25 -1.4(8) .
C23 C24 C25 C26 -2.0(8) .
C22 C21 C26 C25 -1.7(7) .
P1 C21 C26 C25 174.2(4) .
C24 C25 C26 C21 3.5(8) .
C21 P1 C27 C28 10.4(5) .
C33 P1 C27 C28 119.9(4) .
Pt1 P1 C27 C28 -119.8(4) .
C21 P1 C27 C32 -166.9(4) .
C33 P1 C27 C32 -57.4(4) .
Pt1 P1 C27 C32 62.9(4) .
C32 C27 C28 C29 0.7(8) .
P1 C27 C28 C29 -176.6(4) .
C27 C28 C29 C30 0.9(9) .
C28 C29 C30 C31 -1.8(9) .
C29 C30 C31 C32 1.1(8) .
C30 C31 C32 C27 0.5(7) .
C28 C27 C32 C31 -1.4(7) .
P1 C27 C32 C31 176.0(4) .
C21 P1 C33 C34 -70.8(3) .
C27 P1 C33 C34 179.4(3) .
Pt1 P1 C33 C34 53.1(3) .
P1 C33 C34 C35 176.0(3) 7_556
C36 P2 C35 C34 176.8(3) 7_556
C42 P2 C35 C34 -73.2(3) 7_556
Pt1 P2 C35 C34 52.6(3) 7_556
C42 P2 C36 C37 -95.0(4) .
C35 P2 C36 C37 13.8(4) .
Pt1 P2 C36 C37 138.5(4) .
C42 P2 C36 C41 85.4(4) .
C35 P2 C36 C41 -165.8(3) .
Pt1 P2 C36 C41 -41.1(4) .
C41 C36 C37 C38 0.5(7) .
P2 C36 C37 C38 -179.1(4) .
C36 C37 C38 C39 -0.9(8) .
C37 C38 C39 C40 0.6(8) .
C38 C39 C40 C41 0.0(8) .
C39 C40 C41 C36 -0.4(8) .
C37 C36 C41 C40 0.1(7) .
P2 C36 C41 C40 179.7(4) .
C36 P2 C42 C43 -170.5(3) .
C35 P2 C42 C43 79.9(4) .
Pt1 P2 C42 C43 -45.2(4) .
C36 P2 C42 C47 11.3(4) .
C35 P2 C42 C47 -98.4(4) .
Pt1 P2 C42 C47 136.6(3) .
C47 C42 C43 C44 1.4(7) .
P2 C42 C43 C44 -176.9(4) .
C42 C43 C44 C45 -1.7(8) .
C43 C44 C45 C46 0.8(8) .
C44 C45 C46 C47 0.2(8) .
C43 C42 C47 C46 -0.4(7) .
P2 C42 C47 C46 177.8(4) .
C45 C46 C47 C42 -0.4(8) .
